data_2203001
loop_
_publ_author_name
'Yoshikawa, Naokazu'
'Sakamoto, Jun'
'Kanehisa, Nobuko'
'Kai, Yasushi'
'Matsumura, Keiko'
'Takashima, Hiroshi'
'Tsukahara, Keiichi'

_publ_section_title
;
 <i>cis</i>-Dichlorobis(1,10-phenanthroline)iridium(III)
 hexafluorophosphate
;
_journal_issue 11
_journal_name_full 'Acta Crystallographica Section E'
_journal_page_first m972
_journal_page_last m974
_journal_paper_doi 10.1107/S1600536803021755
_journal_volume 59
_journal_year 2003
_chemical_formula_iupac '[Ir Cl2 (C12 H8 N2)2] P F6'
_chemical_formula_moiety 'C24 H16 Cl2 Ir N4 1+, F6 P 1-'
_chemical_formula_sum 'C24 H16 Cl2 F6 Ir N4 P'
_chemical_formula_weight 768.51
_space_group_IT_number 15
_symmetry_cell_setting monoclinic
_symmetry_space_group_name_Hall '-C 2yc'
_symmetry_space_group_name_H-M 'C 1 2/c 1'
_cell_angle_alpha 90
_cell_angle_beta 103.321(2)
_cell_angle_gamma 90
_cell_formula_units_Z 4
_cell_length_a 16.3400(10)
_cell_length_b 12.6790(10)
_cell_length_c 12.9870(8)
_cell_measurement_reflns_used 13893
_cell_measurement_temperature 200.2
_cell_measurement_theta_max 27.5
_cell_measurement_theta_min 1.6
_cell_volume 2618.2(3)
_computing_cell_refinement PROCESS-AUTO
_computing_data_collection 'PROCESS-AUTO (Rigaku, 1998)'
_computing_data_reduction 'teXsan (Molecular Structure Corporation/Rigaku, 2000)'
_computing_molecular_graphics ORTEPII
_computing_publication_material teXsan
_computing_structure_refinement 'SHELXL97 (Sheldrick, 1997)'
_computing_structure_solution 'SIR92 (Altomare et al., 1992)'
_diffrn_detector_area_resol_mean 10.00
_diffrn_measured_fraction_theta_full 27.48
_diffrn_measured_fraction_theta_max 27.48
_diffrn_measurement_device_type 'Rigaku RAXIS-RAPID Imaging Plate'
_diffrn_measurement_method \w
_diffrn_radiation_type 'Mo K\a'
_diffrn_radiation_wavelength 0.7107
_diffrn_reflns_av_R_equivalents 0.061
_diffrn_reflns_limit_h_max 20
_diffrn_reflns_limit_h_min -21
_diffrn_reflns_limit_k_max 16
_diffrn_reflns_limit_k_min -16
_diffrn_reflns_limit_l_max 16
_diffrn_reflns_limit_l_min -14
_diffrn_reflns_number 11793
_diffrn_reflns_theta_full 27.48
_diffrn_reflns_theta_max 27.48
_diffrn_reflns_theta_min 1.6
_exptl_absorpt_coefficient_mu 5.443
_exptl_absorpt_correction_T_max 0.580
_exptl_absorpt_correction_T_min 0.426
_exptl_absorpt_correction_type multi-scan
_exptl_absorpt_process_details 'ABSCOR (Higashi, 1995)'
_exptl_crystal_colour yellow
_exptl_crystal_density_diffrn 1.949
_exptl_crystal_density_method 'not measured'
_exptl_crystal_description prism
_exptl_crystal_F_000 1472
_exptl_crystal_size_max 0.130
_exptl_crystal_size_mid 0.120
_exptl_crystal_size_min 0.100
_refine_diff_density_max 0.96
_refine_diff_density_min -1.37
_refine_ls_extinction_method none
_refine_ls_goodness_of_fit_ref 1.200
_refine_ls_hydrogen_treatment mixed
_refine_ls_number_parameters 206
_refine_ls_number_reflns 2675
_refine_ls_R_factor_gt 0.0401
_refine_ls_shift/su_max -0.0320
_refine_ls_structure_factor_coef Fsqd
_refine_ls_weighting_details 'w = 1/[\s^2^(Fo^2^) + (0.1P)^2^] where P = (Fo^2^+2Fc^2^)/3'
_refine_ls_weighting_scheme calc
_refine_ls_wR_factor_ref 0.0913
_reflns_number_gt 2675
_reflns_number_total 3007
_reflns_threshold_expression I>2\s(I)
_cod_data_source_file ww6123.cif
_cod_data_source_block I
_cod_original_cell_volume 2618.2(4)
_cod_original_sg_symbol_H-M 'C 2/c'
_cod_original_formula_sum 'C24 H16 Cl2 F6 Ir N4 P '
_cod_database_code 2203001
_cod_database_fobs_code 2203001

loop_
_symmetry_equiv_pos_as_xyz
x,y,z
-x,y,1/2-z
-x,-y,-z
x,-y,1/2+z
1/2+x,1/2+y,z
1/2-x,1/2+y,1/2-z
1/2-x,1/2-y,-z
1/2+x,1/2-y,1/2+z

loop_
_atom_site_label
_atom_site_fract_x
_atom_site_fract_y
_atom_site_fract_z
_atom_site_U_iso_or_equiv
_atom_site_adp_type
_atom_site_calc_flag
_atom_site_refinement_flags
_atom_site_occupancy
_atom_site_disorder_assembly
_atom_site_disorder_group
_atom_site_type_symbol
Ir1 1.0000 0.18155(2) 0.2500 0.02310(10) Uani d S 1.00 . . Ir
Cl1 0.89614(8) 0.05090(10) 0.23060(10) 0.0362(3) Uani d . 1.00 . . Cl
P1 0.7500 0.2500 0.5000 0.0433(5) Uani d S 1.00 . . P
F1 0.7710(5) 0.1989(5) 0.3986(5) 0.111(3) Uani d . 1.00 . . F
F2 0.6693(3) 0.1777(4) 0.4899(4) 0.081(2) Uani d . 1.00 . . F
F3 0.6974(4) 0.3376(6) 0.4298(7) 0.132(3) Uani d . 1.00 . . F
N1 1.0932(3) 0.2928(3) 0.2809(4) 0.0258(9) Uani d . 1.00 . . N
N2 1.0201(3) 0.1875(4) 0.4118(4) 0.0286(9) Uani d . 1.00 . . N
C1 1.1287(4) 0.3428(4) 0.2131(5) 0.0350(10) Uani d . 1.00 . . C
C2 1.1948(4) 0.4137(5) 0.2462(5) 0.0450(10) Uani d . 1.00 . . C
C3 1.2251(4) 0.4338(5) 0.3515(5) 0.0420(10) Uani d . 1.00 . . C
C4 1.1899(4) 0.3798(4) 0.4265(5) 0.0350(10) Uani d . 1.00 . . C
C5 1.1226(3) 0.3096(4) 0.3869(4) 0.0280(10) Uani d . 1.00 . . C
C6 1.2177(4) 0.3902(5) 0.5384(5) 0.0430(10) Uani d . 1.00 . . C
C7 1.1823(4) 0.3336(5) 0.6055(5) 0.044(2) Uani d . 1.00 . . C
C8 1.1134(4) 0.2634(5) 0.5666(5) 0.0350(10) Uani d . 1.00 . . C
C9 1.0845(3) 0.2522(4) 0.4571(4) 0.0270(10) Uani d . 1.00 . . C
C10 1.0725(4) 0.2040(5) 0.6306(5) 0.0400(10) Uani d . 1.00 . . C
C11 1.0062(4) 0.1404(5) 0.5847(5) 0.0390(10) Uani d . 1.00 . . C
C12 0.9812(4) 0.1348(5) 0.4744(4) 0.0330(10) Uani d . 1.00 . . C
H1 1.1082 0.3304 0.1393 0.0293(2) Uiso calc . 1.00 . . H
H2 1.2189 0.4482 0.1951 0.0849(3) Uiso calc . 1.00 . . H
H3 1.2695 0.4831 0.3743 0.0282(2) Uiso calc . 1.00 . . H
H4 1.2620 0.4378 0.5666 0.0523(2) Uiso calc . 1.00 . . H
H5 1.2038 0.3406 0.6798 0.0657(3) Uiso calc . 1.00 . . H
H6 1.0907 0.2073 0.7053 0.0342(2) Uiso calc . 1.00 . . H
H7 0.9775 0.1011 0.6274 0.0502(2) Uiso calc . 1.00 . . H
H8 0.9344 0.0915 0.4432 0.0332(2) Uiso calc . 1.00 . . H

loop_
_atom_site_aniso_label
_atom_site_aniso_U_11
_atom_site_aniso_U_22
_atom_site_aniso_U_33
_atom_site_aniso_U_12
_atom_site_aniso_U_13
_atom_site_aniso_U_23
Ir1 0.0230(2) 0.0221(2) 0.0245(2) 0.0000 0.00630(10) 0.0000
Cl1 0.0317(7) 0.0341(7) 0.0404(8) -0.0047(6) 0.0039(6) 0.0020(6)
P1 0.0480(10) 0.0410(10) 0.0480(10) 0.0030(10) 0.0240(10) 0.0040(10)
F1 0.158(7) 0.096(4) 0.115(5) -0.052(4) 0.105(5) -0.044(4)
F2 0.078(4) 0.099(4) 0.077(4) -0.041(3) 0.041(3) -0.014(3)
F3 0.081(4) 0.141(6) 0.184(8) 0.038(4) 0.050(5) 0.108(6)
N1 0.025(2) 0.027(2) 0.027(2) -0.001(2) 0.007(2) -0.004(2)
N2 0.030(2) 0.026(2) 0.031(2) 0.000(2) 0.008(2) -0.001(2)
C1 0.040(3) 0.033(3) 0.039(3) -0.003(2) 0.019(3) -0.004(2)
C2 0.057(4) 0.034(3) 0.050(4) -0.010(3) 0.023(3) -0.003(3)
C3 0.037(3) 0.030(3) 0.061(4) -0.012(3) 0.017(3) -0.008(3)
C4 0.032(3) 0.026(3) 0.046(3) -0.004(2) 0.009(3) -0.007(2)
C5 0.027(3) 0.025(3) 0.031(3) -0.004(2) 0.007(2) -0.004(2)
C6 0.042(4) 0.038(3) 0.046(4) -0.007(3) 0.003(3) -0.012(3)
C7 0.046(4) 0.039(4) 0.041(4) -0.004(3) -0.005(3) -0.012(3)
C8 0.041(3) 0.031(3) 0.034(3) 0.003(3) 0.008(3) -0.001(2)
C9 0.034(3) 0.026(3) 0.019(2) 0.001(2) 0.005(2) -0.005(2)
C10 0.053(4) 0.042(4) 0.026(3) 0.006(3) 0.010(3) 0.000(3)
C11 0.045(4) 0.037(3) 0.037(3) 0.000(3) 0.014(3) 0.004(3)
C12 0.035(3) 0.034(3) 0.035(3) -0.003(2) 0.018(2) 0.000(2)

loop_
_atom_type_symbol
_atom_type_description
_atom_type_scat_dispersion_real
_atom_type_scat_dispersion_imag
_atom_type_scat_source
Ir Ir -1.444 7.990
;International Tables for Crystallography
(1992, Vol. C, Tables 4.2.6.8 and 6.1.1.4)
;
C C 0.003 0.002
;International Tables for Crystallography
(1992, Vol. C, Tables 4.2.6.8 and 6.1.1.4)
;
H H 0.000 0.000
;International Tables for Crystallography
(1992, Vol. C, Table 6.1.1.4)
;
N N 0.006 0.003
;International Tables for Crystallography
(1992, Vol. C, Tables 4.2.6.8 and 6.1.1.4)
;
Cl Cl 0.148 0.159
;International Tables for Crystallography
(1992, Vol. C, Tables 4.2.6.8 and 6.1.1.4)
;
P P 0.102 0.094
;International Tables for Crystallography
(1992, Vol. C, Tables 4.2.6.8 and 6.1.1.4)
;
F F 0.017 0.010
;International Tables for Crystallography
(1992, Vol. C, Tables 4.2.6.8 and 6.1.1.4)
;

loop_
_geom_angle_atom_site_label_1
_geom_angle_atom_site_label_2
_geom_angle_atom_site_label_3
_geom_angle_site_symmetry_1
_geom_angle_site_symmetry_3
_geom_angle
_geom_angle_publ_flag
Cl1 Ir1 Cl1 . 2_755 90.02(7) yes
Cl1 Ir1 N1 . . 174.90(10) yes
Cl1 Ir1 N1 . 2_755 88.70(10) yes
Cl1 Ir1 N2 . . 94.40(10) yes
Cl1 Ir1 N2 . 2_755 88.50(10) yes
Cl1 Ir1 N1 2_755 . 88.70(10) yes
Cl1 Ir1 N1 2_755 2_755 174.90(10) yes
Cl1 Ir1 N2 2_755 . 88.50(10) yes
Cl1 Ir1 N2 2_755 2_755 94.40(10) yes
N1 Ir1 N1 . 2_755 92.9(2) yes
N1 Ir1 N2 . . 80.6(2) yes
N1 Ir1 N2 . 2_755 96.4(2) yes
N1 Ir1 N2 2_755 . 96.4(2) yes
N1 Ir1 N2 2_755 2_755 80.6(2) yes
N2 Ir1 N2 . 2_755 175.8(2) yes
F1 P1 F1 . 7_656 180.00000(10) no
F1 P1 F2 . . 91.7(3) no
F1 P1 F2 . 7_656 88.3(3) no
F1 P1 F3 . . 90.0(4) no
F1 P1 F3 . 7_656 90.0(4) no
F1 P1 F2 7_656 . 88.3(3) no
F1 P1 F2 7_656 7_656 91.7(3) no
F1 P1 F3 7_656 . 90.0(4) no
F1 P1 F3 7_656 7_656 90.0(4) no
F2 P1 F2 . 7_656 180.0 no
F2 P1 F3 . . 91.6(3) no
F2 P1 F3 . 7_656 88.4(3) no
F2 P1 F3 7_656 . 88.4(3) no
F2 P1 F3 7_656 7_656 91.6(3) no
F3 P1 F3 . 7_656 180.0 no
Ir1 N1 C1 . . 128.3(4) no
Ir1 N1 C5 . . 112.3(4) no
C1 N1 C5 . . 119.3(4) no
Ir1 N2 C9 . . 113.0(4) no
Ir1 N2 C12 . . 128.6(4) no
C9 N2 C12 . . 118.3(5) no
N1 C1 C2 . . 122.1(6) no
N1 C1 H1 . . 118.9 no
C2 C1 H1 . . 119.0 no
C1 C2 C3 . . 120.3(7) no
C1 C2 H2 . . 119.7 no
C3 C2 H2 . . 120.0 no
C2 C3 C4 . . 119.2(6) no
C2 C3 H3 . . 120.4 no
C4 C3 H3 . . 120.4 no
C3 C4 C5 . . 117.3(5) no
C3 C4 C6 . . 124.9(5) no
C5 C4 C6 . . 117.8(6) no
N1 C5 C4 . . 121.9(5) no
N1 C5 C9 . . 117.6(4) no
C4 C5 C9 . . 120.6(5) no
C4 C6 C7 . . 121.6(6) no
C4 C6 H4 . . 119.2 no
C7 C6 H4 . . 119.2 no
C6 C7 C8 . . 121.2(6) no
C6 C7 H5 . . 119.3 no
C8 C7 H5 . . 119.5 no
C7 C8 C9 . . 118.5(6) no
C7 C8 C10 . . 124.6(5) no
C9 C8 C10 . . 116.9(5) no
N2 C9 C5 . . 116.3(4) no
N2 C9 C8 . . 123.3(5) no
C5 C9 C8 . . 120.4(5) no
C8 C10 C11 . . 119.7(5) no
C8 C10 H6 . . 120.2 no
C11 C10 H6 . . 120.0 no
C10 C11 C12 . . 119.3(6) no
C10 C11 H7 . . 120.3 no
C12 C11 H7 . . 120.5 no
N2 C12 C11 . . 122.4(5) no
N2 C12 H8 . . 118.9 no
C11 C12 H8 . . 118.7 no

loop_
_geom_bond_atom_site_label_1
_geom_bond_atom_site_label_2
_geom_bond_site_symmetry_1
_geom_bond_site_symmetry_2
_geom_bond_distance
_geom_bond_publ_flag
Ir1 Cl1 . . 2.3430(10) yes
Ir1 Cl1 . 2_755 2.3430(10) yes
Ir1 N1 . . 2.046(4) yes
Ir1 N1 . 2_755 2.046(4) yes
Ir1 N2 . . 2.053(5) yes
Ir1 N2 . 2_755 2.053(5) yes
P1 F1 . . 1.575(7) no
P1 F1 . 7_656 1.575(7) no
P1 F2 . . 1.586(6) no
P1 F2 . 7_656 1.586(6) no
P1 F3 . . 1.562(7) no
P1 F3 . 7_656 1.562(7) no
N1 C1 . . 1.324(8) no
N1 C5 . . 1.365(7) no
N2 C9 . . 1.356(7) no
N2 C12 . . 1.322(8) no
C1 C2 . . 1.395(9) no
C1 H1 . . 0.952 no
C2 C3 . . 1.367(9) no
C2 H2 . . 0.952 no
C3 C4 . . 1.416(10) no
C3 H3 . . 0.952 no
C4 C5 . . 1.416(7) no
C4 C6 . . 1.426(9) no
C5 C9 . . 1.418(8) no
C6 C7 . . 1.360(10) no
C6 H4 . . 0.950 no
C7 C8 . . 1.433(9) no
C7 H5 . . 0.951 no
C8 C9 . . 1.398(7) no
C8 C10 . . 1.400(9) no
C10 C11 . . 1.372(9) no
C10 H6 . . 0.949 no
C11 C12 . . 1.399(8) no
C11 H7 . . 0.946 no
C12 H8 . . 0.952 no

loop_
_geom_contact_atom_site_label_1
_geom_contact_atom_site_label_2
_geom_contact_distance
_geom_contact_site_symmetry_2
Cl1 C6 3.455(6) 8_454
Cl1 C11 3.528(7) 3_756
Cl1 F3 3.539(8) 6_645
F1 C3 3.469(9) 5_445
F2 C1 3.128(10) 8_455
F2 C2 3.455(9) 8_455
C4 C7 3.498(9) 7_756
C11 C12 3.592(9) 3_756
C12 C12 3.510(10) 3_756

loop_
_geom_torsion_atom_site_label_1
_geom_torsion_atom_site_label_2
_geom_torsion_atom_site_label_3
_geom_torsion_atom_site_label_4
_geom_torsion_site_symmetry_2
_geom_torsion_site_symmetry_3
_geom_torsion_site_symmetry_4
_geom_torsion
_geom_torsion_publ_flag
Ir1 N1 C1 C2 . . . -176.8(5) no
Ir1 N1 C5 C4 . . . 177.0(4) no
Ir1 N1 C5 C9 . . . -1.7(6) no
Ir1 N1 C1 C2 2_755 2_755 2_755 -176.8(5) no
Ir1 N1 C5 C4 2_755 2_755 2_755 177.0(4) no
Ir1 N1 C5 C9 2_755 2_755 2_755 -1.7(6) no
Ir1 N2 C9 C5 . . . 4.2(6) no
Ir1 N2 C9 C8 . . . -175.6(5) no
Ir1 N2 C12 C11 . . . 174.7(5) no
Ir1 N2 C9 C5 2_755 2_755 2_755 4.2(6) no
Ir1 N2 C9 C8 2_755 2_755 2_755 -175.6(5) no
Ir1 N2 C12 C11 2_755 2_755 2_755 174.7(5) no
Cl1 Ir1 N1 C1 . . . 167.0(10) no
Cl1 Ir1 N1 C5 . . . -9.0(10) no
Cl1 Ir1 N1 C1 . 2_755 2_755 90.5(5) no
Cl1 Ir1 N1 C5 . 2_755 2_755 -85.7(4) no
Cl1 Ir1 N2 C9 . . . 175.0(4) no
Cl1 Ir1 N2 C12 . . . -2.4(5) no
Cl1 Ir1 N2 C9 . 2_755 2_755 85.1(4) no
Cl1 Ir1 N2 C12 . 2_755 2_755 -92.4(5) no
N1 Ir1 N1 C1 . 2_755 2_755 -84.7(5) no
N1 Ir1 N1 C5 . 2_755 2_755 99.0(4) no
N1 Ir1 N2 C9 . . . -3.9(4) no
N1 Ir1 N2 C12 . . . 178.6(5) no
N1 Ir1 N2 C9 . 2_755 2_755 -95.7(4) no
N1 Ir1 N2 C12 . 2_755 2_755 86.8(5) no
N1 C1 C2 C3 . . . .0(10) no
N1 C5 C4 C3 . . . 0.9(8) no
N1 C5 C4 C6 . . . -178.5(5) no
N1 C5 C9 N2 . . . -1.7(8) no
N1 C5 C9 C8 . . . 178.1(5) no
N2 Ir1 N1 C1 . . . 179.3(5) no
N2 Ir1 N1 C5 . . . 3.0(4) no
N2 Ir1 N1 C1 . 2_755 2_755 -3.8(5) no
N2 Ir1 N1 C5 . 2_755 2_755 180.0(4) no
N2 Ir1 N2 C9 . 2_755 2_755 -50.1(4) no
N2 Ir1 N2 C12 . 2_755 2_755 132.5(5) no
N2 C9 C5 C4 . . . 179.6(5) no
N2 C9 C8 C7 . . . 179.5(6) no
N2 C9 C8 C10 . . . -0.1(9) no
N2 C12 C11 C10 . . . .0(10) no
C1 N1 C5 C4 . . . 0.4(8) no
C1 N1 C5 C9 . . . -178.3(5) no
C1 C2 C3 C4 . . . 1.0(10) no
C2 C1 N1 C5 . . . -0.8(9) no
C2 C3 C4 C5 . . . -1.8(9) no
C2 C3 C4 C6 . . . 177.6(6) no
C3 C4 C5 C9 . . . 179.6(5) no
C3 C4 C6 C7 . . . -178.1(7) no
C4 C5 C9 C8 . . . -0.6(8) no
C4 C6 C7 C8 . . . -2.0(10) no
C5 C4 C6 C7 . . . 1.3(10) no
C5 C9 N2 C12 . . . -178.1(5) no
C5 C9 C8 C7 . . . -0.3(9) no
C5 C9 C8 C10 . . . -179.9(6) no
C6 C4 C5 C9 . . . 0.2(8) no
C6 C7 C8 C9 . . . 1.7(10) no
C6 C7 C8 C10 . . . -178.7(7) no
C7 C8 C10 C11 . . . 178.9(7) no
C8 C9 N2 C12 . . . 2.2(8) no
C8 C10 C11 C12 . . . 1.0(10) no
C9 N2 C12 C11 . . . -2.6(9) no
C9 C8 C10 C11 . . . -1.6(10) no
C9 C8 C10 C11 . . . -1.6(10) no
